data_7005350
loop_
_publ_author_name
'Fujihara, Tetsuaki'
'Obora, Yasushi'
'Tokunaga, Makoto'
'Tsuji, Yasushi'

_publ_section_title
;
 Rhodium(III) complexes with a bidentate N-heterocyclic carbene ligand
 bearing flexible dendritic frameworks.
;
_journal_issue 16
_journal_name_full 'Dalton transactions (Cambridge, England : 2003)'
_journal_page_first 1567
_journal_page_last 1569
_journal_paper_doi 10.1039/b701104k
_journal_year 2007
_chemical_absolute_configuration 'CHOOSE rm ad rmad syn or unk'
_chemical_formula_moiety 'C11 H15 I2 N4 O2 Rh '
_chemical_formula_sum 'C11 H15 I2 N4 O2 Rh'
_chemical_formula_weight 591.98
_space_group_IT_number 9
_symmetry_cell_setting monoclinic
_symmetry_Int_Tables_number 9
_symmetry_space_group_name_Hall 'C -2yc'
_symmetry_space_group_name_H-M 'C 1 c 1'
_cell_angle_alpha 90.0000
_cell_angle_beta 94.340(2)
_cell_angle_gamma 90.0000
_cell_formula_units_Z 4
_cell_length_a 9.685(2)
_cell_length_b 13.321(3)
_cell_length_c 12.691(3)
_cell_measurement_reflns_used 2910
_cell_measurement_temperature 113.1
_cell_measurement_theta_max 27.5
_cell_measurement_theta_min 3.1
_cell_volume 1632.6(6)
_computing_cell_refinement CrystalClear
_computing_data_collection CrystalClear
_computing_data_reduction CrystalStructure
_computing_publication_material 'CrystalStructure 3.8'
_computing_structure_refinement CRYSTALS
_computing_structure_solution SHELXS97
_diffrn_detector_area_resol_mean 14.63
_diffrn_measured_fraction_theta_full 0.973
_diffrn_measured_fraction_theta_max 0.973
_diffrn_measurement_device_type 'Rigaku Saturn'
_diffrn_measurement_method \w
_diffrn_radiation_type 'Mo K\a'
_diffrn_radiation_wavelength 0.71070
_diffrn_reflns_av_R_equivalents 0.034
_diffrn_reflns_limit_h_max 12
_diffrn_reflns_limit_h_min -11
_diffrn_reflns_limit_k_max 16
_diffrn_reflns_limit_k_min -16
_diffrn_reflns_limit_l_max 16
_diffrn_reflns_limit_l_min -16
_diffrn_reflns_number 5739
_diffrn_reflns_theta_full 27.47
_diffrn_reflns_theta_max 27.47
_exptl_absorpt_coefficient_mu 4.833
_exptl_absorpt_correction_T_max 0.380
_exptl_absorpt_correction_T_min 0.240
_exptl_absorpt_correction_type multi-scan
_exptl_absorpt_process_details 'Jacobson, R. (1998) Private communication'
_exptl_crystal_colour orange
_exptl_crystal_density_diffrn 2.408
_exptl_crystal_density_method 'not measured'
_exptl_crystal_description plate
_exptl_crystal_F_000 1104.00
_exptl_crystal_size_max 0.20
_exptl_crystal_size_mid 0.20
_exptl_crystal_size_min 0.15
_refine_diff_density_max 1.33
_refine_diff_density_min -0.86
_refine_ls_abs_structure_details 'Flack, H. D. (1983), Acta Cryst. A39, 876-881. 878 Friedel Pairs'
_refine_ls_abs_structure_Flack 0.222(16)
_refine_ls_extinction_method none
_refine_ls_goodness_of_fit_ref 1.088
_refine_ls_hydrogen_treatment constr
_refine_ls_number_parameters 197
_refine_ls_number_reflns 2705
_refine_ls_R_factor_gt 0.0192
_refine_ls_shift/su_max 0.0000
_refine_ls_structure_factor_coef Fsqd
_refine_ls_weighting_details 'w = 1/[0.0005Fo^2^ + 0.2000\s(Fo^2^)]/(4Fo^2^)'
_refine_ls_weighting_scheme calc
_refine_ls_wR_factor_ref 0.0591
_reflns_number_gt 2704
_reflns_number_total 2705
_reflns_threshold_expression F^2^>2.0\s(F^2^)
_cod_data_source_file b701104k.txt
_cod_data_source_block 3d
_cod_original_cell_volume 1632.6(7)
_cod_original_formula_sum 'C11 H15 I2 N4 O2 Rh '
_cod_database_code 7005350

loop_
_symmetry_equiv_pos_site_id
_symmetry_equiv_pos_as_xyz
1 +X,+Y,+Z
2 +X,-Y,1/2+Z
3 1/2+X,1/2+Y,+Z
4 1/2+X,1/2-Y,1/2+Z

loop_
_atom_site_label
_atom_site_type_symbol
_atom_site_fract_x
_atom_site_fract_y
_atom_site_fract_z
_atom_site_U_iso_or_equiv
_atom_site_adp_type
_atom_site_occupancy
_atom_site_symmetry_multiplicity
_atom_site_calc_flag
_atom_site_refinement_flags
_atom_site_disorder_assembly
_atom_site_disorder_group
I(1) I 0.88507(5) 0.76886(2) 0.53822(3) 0.01328(6) Uani 1.00 1 d . . .
I(2) I 0.37791(5) 0.88562(2) 0.40382(4) 0.01308(6) Uani 1.00 1 d . . .
Rh(1) Rh 0.63290(5) 0.82597(2) 0.46844(4) 0.00717(6) Uani 1.00 1 d . . .
O(1) O 0.6790(3) 0.7932(2) 0.3051(2) 0.0126(6) Uani 1.00 1 d . . .
O(2) O 0.5914(2) 0.6769(2) 0.4032(2) 0.0111(6) Uani 1.00 1 d . . .
N(1) N 0.5746(3) 0.7379(2) 0.6774(2) 0.0118(7) Uani 1.00 1 d . . .
N(2) N 0.5544(3) 0.8985(2) 0.6779(2) 0.0113(7) Uani 1.00 1 d . . .
N(3) N 0.7791(3) 1.0218(2) 0.4451(2) 0.0126(7) Uani 1.00 1 d . . .
N(4) N 0.6493(3) 1.0270(2) 0.5748(2) 0.0104(7) Uani 1.00 1 d . . .
C(1) C 0.5835(3) 0.8204(3) 0.6154(2) 0.0119(8) Uani 1.00 1 d . . .
C(2) C 0.5410(4) 0.7677(3) 0.7778(2) 0.0151(9) Uani 1.00 1 d . . .
C(3) C 0.5284(4) 0.8651(3) 0.7787(2) 0.0153(9) Uani 1.00 1 d . . .
C(4) C 0.6045(4) 0.6343(3) 0.6494(2) 0.0145(9) Uani 1.00 1 d . . .
C(5) C 0.5407(4) 1.0023(3) 0.6415(2) 0.0135(8) Uani 1.00 1 d . . .
C(6) C 0.6897(4) 0.9661(2) 0.4956(2) 0.0119(8) Uani 1.00 1 d . . .
C(7) C 0.7946(4) 1.1164(2) 0.4899(3) 0.0136(8) Uani 1.00 1 d . . .
C(8) C 0.7144(4) 1.1196(2) 0.5702(2) 0.0136(8) Uani 1.00 1 d . . .
C(9) C 0.8543(4) 0.9910(3) 0.3552(3) 0.0164(9) Uani 1.00 1 d . . .
C(10) C 0.6442(4) 0.7015(2) 0.3190(3) 0.0127(8) Uani 1.00 1 d . . .
C(11) C 0.6647(4) 0.6243(3) 0.2359(3) 0.0161(9) Uani 1.00 1 d . . .
H(1) H 0.5289 0.7240 0.8356 0.018 Uiso 1.00 1 c R . .
H(2) H 0.5066 0.9054 0.8369 0.019 Uiso 1.00 1 c R . .
H(3) H 0.5226 0.6035 0.6187 0.018 Uiso 1.00 1 c R . .
H(4) H 0.6371 0.5982 0.7109 0.018 Uiso 1.00 1 c R . .
H(5) H 0.6734 0.6338 0.5999 0.018 Uiso 1.00 1 c R . .
H(6) H 0.4536 1.0103 0.6027 0.016 Uiso 1.00 1 c R . .
H(7) H 0.5459 1.0460 0.7008 0.016 Uiso 1.00 1 c R . .
H(8) H 0.8519 1.1689 0.4674 0.016 Uiso 1.00 1 c R . .
H(9) H 0.7029 1.1748 0.6161 0.016 Uiso 1.00 1 c R . .
H(10) H 0.9406 0.9627 0.3801 0.020 Uiso 1.00 1 c R . .
H(11) H 0.8699 1.0479 0.3125 0.020 Uiso 1.00 1 c R . .
H(12) H 0.8017 0.9426 0.3145 0.020 Uiso 1.00 1 c R . .
H(13) H 0.5842 0.6212 0.1883 0.019 Uiso 1.00 1 c R . .
H(14) H 0.6809 0.5605 0.2678 0.019 Uiso 1.00 1 c R . .
H(15) H 0.7421 0.6427 0.1984 0.019 Uiso 1.00 1 c R . .

loop_
_atom_site_aniso_label
_atom_site_aniso_U_11
_atom_site_aniso_U_22
_atom_site_aniso_U_33
_atom_site_aniso_U_12
_atom_site_aniso_U_13
_atom_site_aniso_U_23
I(1) 0.01036(12) 0.01693(14) 0.01267(12) 0.00245(9) 0.00156(8) 0.00092(9)
I(2) 0.01082(12) 0.01180(13) 0.01624(12) -0.00116(9) -0.00154(8) 0.00398(8)
Rh(1) 0.00869(13) 0.00619(14) 0.00678(12) -0.00125(9) 0.00159(9) 0.00049(8)
O(1) 0.0198(14) 0.0090(13) 0.0093(11) -0.0021(10) 0.0039(10) -0.0010(9)
O(2) 0.0130(13) 0.0062(13) 0.0140(11) -0.0019(9) -0.0007(10) -0.0010(9)
N(1) 0.0121(15) 0.0141(17) 0.0097(14) 0.0002(11) 0.0040(11) 0.0015(11)
N(2) 0.0145(16) 0.0157(17) 0.0045(12) -0.0005(12) 0.0065(11) 0.0033(10)
N(3) 0.0117(15) 0.0114(16) 0.0145(13) -0.0017(11) 0.0003(12) -0.0019(11)
N(4) 0.0119(15) 0.0105(16) 0.0093(12) -0.0012(11) 0.0036(11) -0.0036(10)
C(1) 0.0099(16) 0.0150(19) 0.0114(15) -0.0014(13) 0.0048(12) 0.0008(13)
C(2) 0.0155(19) 0.024(2) 0.0066(16) 0.0019(14) 0.0046(13) 0.0019(13)
C(3) 0.0153(19) 0.027(2) 0.0040(14) -0.0033(15) 0.0027(12) 0.0002(13)
C(4) 0.0171(19) 0.0129(18) 0.0133(17) -0.0013(14) -0.0007(14) 0.0056(13)
C(5) 0.0131(17) 0.0118(18) 0.0161(16) 0.0008(13) 0.0039(13) 0.0048(12)
C(6) 0.0190(19) 0.0072(16) 0.0099(15) 0.0018(14) 0.0041(13) 0.0001(12)
C(7) 0.0167(18) 0.0085(17) 0.0153(16) -0.0008(14) -0.0008(14) 0.0011(12)
C(8) 0.022(2) 0.0065(16) 0.0127(16) -0.0048(13) 0.0016(14) -0.0036(11)
C(9) 0.0165(19) 0.019(2) 0.0148(16) -0.0060(15) 0.0083(14) 0.0008(14)
C(10) 0.0122(18) 0.0106(18) 0.0147(16) -0.0007(14) -0.0027(14) 0.0004(13)
C(11) 0.0176(19) 0.0107(18) 0.0196(17) 0.0001(14) -0.0013(14) -0.0012(14)

loop_
_atom_type_symbol
_atom_type_description
_atom_type_scat_dispersion_real
_atom_type_scat_dispersion_imag
_atom_type_scat_source
C C 0.003 0.002
;
International Tables for Crystallography
(1992, Vol. C, Tables 4.2.6.8 and 6.1.1.4)
;
H H 0.000 0.000
;
International Tables for Crystallography
(1992, Vol. C, Table 6.1.1.4)
;
N N 0.006 0.003
;
International Tables for Crystallography
(1992, Vol. C, Tables 4.2.6.8 and 6.1.1.4)
;
O O 0.011 0.006
;
International Tables for Crystallography
(1992, Vol. C, Tables 4.2.6.8 and 6.1.1.4)
;
Rh Rh -1.118 0.919
;
International Tables for Crystallography
(1992, Vol. C, Tables 4.2.6.8 and 6.1.1.4)
;
I I -0.474 1.812
;
International Tables for Crystallography
(1992, Vol. C, Tables 4.2.6.8 and 6.1.1.4)
;

loop_
_geom_angle_atom_site_label_1
_geom_angle_atom_site_label_2
_geom_angle_atom_site_label_3
_geom_angle
_geom_angle_publ_flag
_geom_angle_site_symmetry_1
_geom_angle_site_symmetry_2
_geom_angle_site_symmetry_3
I(1) Rh(1) I(2) 178.31(2) yes . . .
I(1) Rh(1) O(1) 90.59(7) yes . . .
I(1) Rh(1) O(2) 90.25(7) yes . . .
I(1) Rh(1) C(1) 87.51(11) yes . . .
I(1) Rh(1) C(6) 88.60(11) yes . . .
I(2) Rh(1) O(1) 91.07(8) yes . . .
I(2) Rh(1) O(2) 90.84(7) yes . . .
I(2) Rh(1) C(1) 90.95(11) yes . . .
I(2) Rh(1) C(6) 90.64(11) yes . . .
O(1) Rh(1) O(2) 60.34(10) yes . . .
O(1) Rh(1) C(1) 166.21(14) yes . . .
O(1) Rh(1) C(6) 106.24(12) yes . . .
O(2) Rh(1) C(1) 105.99(14) yes . . .
O(2) Rh(1) C(6) 166.52(13) yes . . .
C(1) Rh(1) C(6) 87.37(15) yes . . .
Rh(1) O(1) C(10) 89.2(2) yes . . .
Rh(1) O(2) C(10) 90.5(2) yes . . .
C(1) N(1) C(2) 109.2(3) yes . . .
C(1) N(1) C(4) 127.0(3) yes . . .
C(2) N(1) C(4) 123.7(3) yes . . .
C(1) N(2) C(3) 110.7(3) yes . . .
C(1) N(2) C(5) 124.1(3) yes . . .
C(3) N(2) C(5) 125.0(3) yes . . .
C(6) N(3) C(7) 111.2(3) yes . . .
C(6) N(3) C(9) 126.7(3) yes . . .
C(7) N(3) C(9) 122.1(3) yes . . .
C(5) N(4) C(6) 123.9(3) yes . . .
C(5) N(4) C(8) 125.7(3) yes . . .
C(6) N(4) C(8) 109.9(3) yes . . .
Rh(1) C(1) N(1) 127.7(2) yes . . .
Rh(1) C(1) N(2) 127.3(2) yes . . .
N(1) C(1) N(2) 104.9(3) yes . . .
N(1) C(2) C(3) 108.6(3) yes . . .
N(2) C(3) C(2) 106.6(3) yes . . .
N(2) C(5) N(4) 110.5(3) yes . . .
Rh(1) C(6) N(3) 128.5(2) yes . . .
Rh(1) C(6) N(4) 126.7(2) yes . . .
N(3) C(6) N(4) 104.7(3) yes . . .
N(3) C(7) C(8) 107.0(3) yes . . .
N(4) C(8) C(7) 107.3(3) yes . . .
O(1) C(10) O(2) 119.4(3) yes . . .
O(1) C(10) C(11) 120.5(3) yes . . .
O(2) C(10) C(11) 120.1(3) yes . . .
N(1) C(2) H(1) 125.5 no . . .
C(3) C(2) H(1) 125.8 no . . .
N(2) C(3) H(2) 126.8 no . . .
C(2) C(3) H(2) 126.6 no . . .
N(1) C(4) H(3) 109.4 no . . .
N(1) C(4) H(4) 109.8 no . . .
N(1) C(4) H(5) 109.2 no . . .
H(3) C(4) H(4) 109.5 no . . .
H(3) C(4) H(5) 109.5 no . . .
H(4) C(4) H(5) 109.5 no . . .
N(2) C(5) H(6) 109.1 no . . .
N(2) C(5) H(7) 109.4 no . . .
N(4) C(5) H(6) 109.2 no . . .
N(4) C(5) H(7) 109.2 no . . .
H(6) C(5) H(7) 109.5 no . . .
N(3) C(7) H(8) 126.4 no . . .
C(8) C(7) H(8) 126.6 no . . .
N(4) C(8) H(9) 126.0 no . . .
C(7) C(8) H(9) 126.7 no . . .
N(3) C(9) H(10) 109.3 no . . .
N(3) C(9) H(11) 109.4 no . . .
N(3) C(9) H(12) 109.7 no . . .
H(10) C(9) H(11) 109.5 no . . .
H(10) C(9) H(12) 109.5 no . . .
H(11) C(9) H(12) 109.5 no . . .
C(10) C(11) H(13) 109.3 no . . .
C(10) C(11) H(14) 109.9 no . . .
C(10) C(11) H(15) 109.1 no . . .
H(13) C(11) H(14) 109.5 no . . .
H(13) C(11) H(15) 109.5 no . . .
H(14) C(11) H(15) 109.5 no . . .

loop_
_geom_bond_atom_site_label_1
_geom_bond_atom_site_label_2
_geom_bond_distance
_geom_bond_publ_flag
_geom_bond_site_symmetry_1
_geom_bond_site_symmetry_2
I(1) Rh(1) 2.6459(6) yes . .
I(2) Rh(1) 2.6640(6) yes . .
Rh(1) O(1) 2.196(2) yes . .
Rh(1) O(2) 2.177(2) yes . .
Rh(1) C(1) 1.961(3) yes . .
Rh(1) C(6) 1.969(3) yes . .
O(1) C(10) 1.283(4) yes . .
O(2) C(10) 1.263(4) yes . .
N(1) C(1) 1.358(5) yes . .
N(1) C(2) 1.396(5) yes . .
N(1) C(4) 1.460(5) yes . .
N(2) C(1) 1.351(5) yes . .
N(2) C(3) 1.396(4) yes . .
N(2) C(5) 1.460(5) yes . .
N(3) C(6) 1.340(5) yes . .
N(3) C(7) 1.386(5) yes . .
N(3) C(9) 1.459(5) yes . .
N(4) C(5) 1.437(5) yes . .
N(4) C(6) 1.371(4) yes . .
N(4) C(8) 1.388(5) yes . .
C(2) C(3) 1.304(6) yes . .
C(7) C(8) 1.329(5) yes . .
C(10) C(11) 1.497(5) yes . .
C(2) H(1) 0.950 no . .
C(3) H(2) 0.950 no . .
C(4) H(3) 0.950 no . .
C(4) H(4) 0.950 no . .
C(4) H(5) 0.950 no . .
C(5) H(6) 0.950 no . .
C(5) H(7) 0.950 no . .
C(7) H(8) 0.950 no . .
C(8) H(9) 0.950 no . .
C(9) H(10) 0.950 no . .
C(9) H(11) 0.950 no . .
C(9) H(12) 0.950 no . .
C(11) H(13) 0.950 no . .
C(11) H(14) 0.950 no . .
C(11) H(15) 0.950 no . .

loop_
_geom_torsion_atom_site_label_1
_geom_torsion_atom_site_label_2
_geom_torsion_atom_site_label_3
_geom_torsion_atom_site_label_4
_geom_torsion
_geom_torsion_publ_flag
_geom_torsion_site_symmetry_1
_geom_torsion_site_symmetry_2
_geom_torsion_site_symmetry_3
_geom_torsion_site_symmetry_4
I(1) Rh(1) O(1) C(10) 85.8(2) ? . . . .
I(1) Rh(1) O(2) C(10) -86.3(2) ? . . . .
I(1) Rh(1) C(1) N(1) -67.4(3) ? . . . .
I(1) Rh(1) C(1) N(2) 110.6(3) ? . . . .
I(1) Rh(1) C(6) N(3) 69.1(3) ? . . . .
I(1) Rh(1) C(6) N(4) -108.0(3) ? . . . .
I(2) Rh(1) O(1) C(10) -94.5(2) ? . . . .
I(2) Rh(1) O(2) C(10) 95.0(2) ? . . . .
I(2) Rh(1) C(1) N(1) 113.2(3) ? . . . .
I(2) Rh(1) C(1) N(2) -68.7(3) ? . . . .
I(2) Rh(1) C(6) N(3) -112.4(3) ? . . . .
I(2) Rh(1) C(6) N(4) 70.5(3) ? . . . .
O(1) Rh(1) O(2) C(10) 4.3(2) ? . . . .
O(2) Rh(1) O(1) C(10) -4.2(2) ? . . . .
O(1) Rh(1) C(1) N(1) 14.9(8) ? . . . .
O(1) Rh(1) C(1) N(2) -167.1(4) ? . . . .
C(1) Rh(1) O(1) C(10) 3.8(6) ? . . . .
O(1) Rh(1) C(6) N(3) -21.1(3) ? . . . .
O(1) Rh(1) C(6) N(4) 161.8(3) ? . . . .
C(6) Rh(1) O(1) C(10) 174.5(2) ? . . . .
O(2) Rh(1) C(1) N(1) 22.1(3) ? . . . .
O(2) Rh(1) C(1) N(2) -159.9(3) ? . . . .
C(1) Rh(1) O(2) C(10) -173.8(2) ? . . . .
O(2) Rh(1) C(6) N(3) -16.1(8) ? . . . .
O(2) Rh(1) C(6) N(4) 166.8(4) ? . . . .
C(6) Rh(1) O(2) C(10) -1.3(6) ? . . . .
C(1) Rh(1) C(6) N(3) 156.7(3) ? . . . .
C(1) Rh(1) C(6) N(4) -20.4(3) ? . . . .
C(6) Rh(1) C(1) N(1) -156.2(3) ? . . . .
C(6) Rh(1) C(1) N(2) 21.9(3) ? . . . .
Rh(1) O(1) C(10) O(2) 7.2(3) ? . . . .
Rh(1) O(1) C(10) C(11) -173.3(3) ? . . . .
Rh(1) O(2) C(10) O(1) -7.3(3) ? . . . .
Rh(1) O(2) C(10) C(11) 173.2(3) ? . . . .
C(1) N(1) C(2) C(3) 0.4(4) ? . . . .
C(2) N(1) C(1) Rh(1) 177.9(2) ? . . . .
C(2) N(1) C(1) N(2) -0.4(4) ? . . . .
C(4) N(1) C(1) Rh(1) 2.1(5) ? . . . .
C(4) N(1) C(1) N(2) -176.2(3) ? . . . .
C(4) N(1) C(2) C(3) 176.3(3) ? . . . .
C(1) N(2) C(3) C(2) -0.1(3) ? . . . .
C(3) N(2) C(1) Rh(1) -178.0(2) ? . . . .
C(3) N(2) C(1) N(1) 0.3(4) ? . . . .
C(1) N(2) C(5) N(4) -43.7(4) ? . . . .
C(5) N(2) C(1) Rh(1) 6.9(5) ? . . . .
C(5) N(2) C(1) N(1) -174.8(3) ? . . . .
C(3) N(2) C(5) N(4) 141.8(3) ? . . . .
C(5) N(2) C(3) C(2) 174.9(3) ? . . . .
C(6) N(3) C(7) C(8) 0.5(4) ? . . . .
C(7) N(3) C(6) Rh(1) -178.2(2) ? . . . .
C(7) N(3) C(6) N(4) -0.6(4) ? . . . .
C(9) N(3) C(6) Rh(1) 1.2(5) ? . . . .
C(9) N(3) C(6) N(4) 178.8(3) ? . . . .
C(9) N(3) C(7) C(8) -179.0(3) ? . . . .
C(5) N(4) C(6) Rh(1) -10.1(5) ? . . . .
C(5) N(4) C(6) N(3) 172.3(3) ? . . . .
C(6) N(4) C(5) N(2) 45.2(4) ? . . . .
C(5) N(4) C(8) C(7) -171.8(3) ? . . . .
C(8) N(4) C(5) N(2) -144.4(3) ? . . . .
C(6) N(4) C(8) C(7) -0.3(4) ? . . . .
C(8) N(4) C(6) Rh(1) 178.2(2) ? . . . .
C(8) N(4) C(6) N(3) 0.5(4) ? . . . .
N(1) C(2) C(3) N(2) -0.1(3) ? . . . .
N(3) C(7) C(8) N(4) -0.1(3) ? . . . .
